data_2215677
loop_
_publ_author_name
'Jikun Li'
'Chunlin Ma'
'Guofang He'

_publ_section_title
;
 2-{[4-(Trimethylstannylthio)phenylimino]methyl}phenol
;
_journal_coeditor_code TK2193
_journal_issue 10
_journal_name_full 'Acta Crystallographica Section E'
_journal_page_first m2498
_journal_page_last m2498
_journal_paper_doi 10.1107/S1600536807043371
_journal_volume 63
_journal_year 2007
_chemical_formula_iupac 'C16 H19 N O S Sn'
_chemical_formula_moiety 'C16 H19 N O S Sn'
_chemical_formula_sum 'C16 H19 N O S Sn'
_chemical_formula_weight 392.07
_chemical_name_systematic
;
2-{[4-(Trimethylstannylthio)phenylimino]methyl}phenol
;
_space_group_IT_number 14
_symmetry_cell_setting monoclinic
_symmetry_space_group_name_Hall '-P 2yn'
_symmetry_space_group_name_H-M 'P 1 21/n 1'
_atom_sites_solution_hydrogens geom
_atom_sites_solution_primary direct
_atom_sites_solution_secondary difmap
_audit_creation_method SHELXL-97
_cell_angle_alpha 90
_cell_angle_beta 96.254(2)
_cell_angle_gamma 90
_cell_formula_units_Z 4
_cell_length_a 11.1385(16)
_cell_length_b 6.4148(12)
_cell_length_c 24.490(2)
_cell_measurement_reflns_used 2868
_cell_measurement_temperature 298(2)
_cell_measurement_theta_max 23.6
_cell_measurement_theta_min 3.0
_cell_volume 1739.4(4)
_computing_cell_refinement 'SAINT (Siemens, 1996)'
_computing_data_collection 'SMART (Siemens, 1996)'
_computing_data_reduction 'SAINT (Siemens, 1996)'
_computing_molecular_graphics 'SHELXTL (Sheldrick, 1997b)'
_computing_publication_material 'SHELXTL (Sheldrick, 1997b)'
_computing_structure_refinement 'SHELXL97 (Sheldrick, 1997a)'
_computing_structure_solution 'SHELXS97 (Sheldrick, 1997a)'
_diffrn_ambient_temperature 298(2)
_diffrn_measured_fraction_theta_full 0.997
_diffrn_measured_fraction_theta_max 0.997
_diffrn_measurement_device_type 'Siemens SMART CCD area-detector'
_diffrn_measurement_method '\f and \w scans'
_diffrn_radiation_monochromator graphite
_diffrn_radiation_source 'sealed tube'
_diffrn_radiation_type MoK\a
_diffrn_radiation_wavelength 0.71073
_diffrn_reflns_av_R_equivalents 0.051
_diffrn_reflns_av_sigmaI/netI 0.052
_diffrn_reflns_limit_h_max 13
_diffrn_reflns_limit_h_min -12
_diffrn_reflns_limit_k_max 7
_diffrn_reflns_limit_k_min -7
_diffrn_reflns_limit_l_max 29
_diffrn_reflns_limit_l_min -22
_diffrn_reflns_number 8291
_diffrn_reflns_theta_full 25.1
_diffrn_reflns_theta_max 25.1
_diffrn_reflns_theta_min 1.7
_exptl_absorpt_coefficient_mu 1.584
_exptl_absorpt_correction_T_max 0.858
_exptl_absorpt_correction_T_min 0.797
_exptl_absorpt_correction_type multi-scan
_exptl_absorpt_process_details '(SADABS; Sheldrick, 1996)'
_exptl_crystal_colour yellow
_exptl_crystal_density_diffrn 1.497
_exptl_crystal_density_method 'not measured'
_exptl_crystal_description block
_exptl_crystal_F_000 784
_exptl_crystal_size_max 0.15
_exptl_crystal_size_mid 0.12
_exptl_crystal_size_min 0.10
_refine_diff_density_max 0.38
_refine_diff_density_min -0.96
_refine_ls_extinction_method none
_refine_ls_goodness_of_fit_ref 1.01
_refine_ls_hydrogen_treatment constr
_refine_ls_matrix_type full
_refine_ls_number_parameters 184
_refine_ls_number_reflns 3104
_refine_ls_number_restraints 0
_refine_ls_restrained_S_all 0.99
_refine_ls_R_factor_all 0.076
_refine_ls_R_factor_gt 0.054
_refine_ls_shift/su_max 0.004
_refine_ls_shift/su_mean 0.000
_refine_ls_structure_factor_coef Fsqd
_refine_ls_weighting_details 'calc w=1/[\s^2^(Fo^2^)+(0.0880P)^2^+2.8254P] where P=(Fo^2^+2Fc^2^)/3'
_refine_ls_weighting_scheme calc
_refine_ls_wR_factor_gt 0.148
_refine_ls_wR_factor_ref 0.165
_reflns_number_gt 2284
_reflns_number_total 3104
_reflns_threshold_expression I>2\s(I)
_cod_data_source_file tk2193.cif
_cod_data_source_block I
_cod_original_cell_volume 1739.5(4)
_cod_original_sg_symbol_H-M 'P 21/n'
_cod_database_code 2215677
_cod_database_fobs_code 2215677

loop_
_symmetry_equiv_pos_as_xyz
'x, y, z'
'-x+1/2, y+1/2, -z+1/2'
'-x, -y, -z'
'x-1/2, -y-1/2, z-1/2'

loop_
_atom_site_type_symbol
_atom_site_label
_atom_site_fract_x
_atom_site_fract_y
_atom_site_fract_z
_atom_site_U_iso_or_equiv
_atom_site_adp_type
_atom_site_calc_flag
_atom_site_refinement_flags
_atom_site_occupancy
Sn Sn1 0.19708(4) 0.26552(7) 0.617154(19) 0.0594(2) Uani d . 1
N N1 0.1773(4) 0.6301(8) 0.3530(2) 0.0482(12) Uani d . 1
O O1 0.0779(4) 0.9533(7) 0.30112(19) 0.0684(14) Uani d . 1
H H1 0.1096 0.8859 0.3273 0.103 Uiso calc R 1
S S1 0.36707(17) 0.2139(3) 0.56463(8) 0.0702(6) Uani d . 1
C C1 0.3083(5) 0.3377(9) 0.5024(2) 0.0501(13) Uani d DU 1
C C2 0.3372(6) 0.5430(10) 0.4916(2) 0.0565(14) Uani d DU 1
H H2 0.3859 0.6194 0.5177 0.068 Uiso calc R 1
C C3 0.2936(5) 0.6341(11) 0.4421(2) 0.0555(14) Uani d DU 1
H H3 0.3136 0.7717 0.4354 0.067 Uiso calc R 1
C C4 0.2206(5) 0.5249(9) 0.4022(2) 0.0459(12) Uani d DU 1
C C5 0.1911(6) 0.3221(9) 0.4132(2) 0.0518(13) Uani d DU 1
H H5 0.1416 0.2470 0.3872 0.062 Uiso calc R 1
C C6 0.2341(6) 0.2275(10) 0.4626(2) 0.0561(14) Uani d DU 1
H H6 0.2134 0.0901 0.4693 0.067 Uiso calc R 1
C C7 0.1657(5) 0.5321(10) 0.3073(2) 0.0479(12) Uani d U 1
H H7 0.1893 0.3932 0.3066 0.057 Uiso calc R 1
C C8 0.1166(5) 0.6320(9) 0.2562(2) 0.0476(12) Uani d DU 1
C C9 0.0727(5) 0.8369(10) 0.2554(3) 0.0530(13) Uani d DU 1
C C10 0.0284(6) 0.9290(11) 0.2056(2) 0.0595(14) Uani d DU 1
H H10 0.0018 1.0666 0.2049 0.071 Uiso calc R 1
C C11 0.0238(6) 0.8166(11) 0.1574(3) 0.0631(15) Uani d DU 1
H H11 -0.0086 0.8776 0.1246 0.076 Uiso calc R 1
C C12 0.0668(6) 0.6144(10) 0.1571(3) 0.0607(14) Uani d DU 1
H H12 0.0644 0.5403 0.1243 0.073 Uiso calc R 1
C C13 0.1135(5) 0.5237(11) 0.2063(2) 0.0553(14) Uani d DU 1
H H13 0.1432 0.3883 0.2062 0.066 Uiso calc R 1
C C14 0.0469(6) 0.1300(14) 0.5697(3) 0.0709(19) Uani d U 1
H H14A 0.0054 0.0390 0.5924 0.085 Uiso calc R 1
H H14B 0.0743 0.0517 0.5400 0.085 Uiso calc R 1
H H14C -0.0070 0.2380 0.5551 0.085 Uiso calc R 1
C C15 0.1731(9) 0.5949(15) 0.6232(4) 0.109(3) Uani d U 1
H H15A 0.1490 0.6512 0.5873 0.131 Uiso calc R 1
H H15B 0.2477 0.6580 0.6381 0.131 Uiso calc R 1
H H15C 0.1117 0.6236 0.6468 0.131 Uiso calc R 1
C C16 0.2493(7) 0.1208(15) 0.6947(3) 0.077(2) Uani d U 1
H H16A 0.1990 0.0016 0.6988 0.093 Uiso calc R 1
H H16B 0.2404 0.2184 0.7237 0.093 Uiso calc R 1
H H16C 0.3321 0.0772 0.6965 0.093 Uiso calc R 1

loop_
_atom_site_aniso_label
_atom_site_aniso_U_11
_atom_site_aniso_U_22
_atom_site_aniso_U_33
_atom_site_aniso_U_12
_atom_site_aniso_U_13
_atom_site_aniso_U_23
Sn1 0.0621(3) 0.0607(4) 0.0553(3) -0.0029(2) 0.0070(2) -0.0069(2)
N1 0.047(3) 0.054(3) 0.044(3) 0.003(2) 0.008(2) 0.000(3)
O1 0.087(3) 0.061(3) 0.057(3) 0.020(3) 0.005(3) -0.004(2)
S1 0.0544(10) 0.0942(15) 0.0622(11) 0.0173(9) 0.0081(8) 0.0232(10)
C1 0.043(3) 0.057(3) 0.051(3) 0.004(2) 0.012(2) 0.001(3)
C2 0.058(3) 0.062(3) 0.048(3) -0.008(3) 0.003(3) -0.004(3)
C3 0.060(3) 0.053(3) 0.053(3) -0.005(3) 0.007(2) 0.001(3)
C4 0.047(2) 0.050(3) 0.043(3) -0.001(2) 0.013(2) -0.002(2)
C5 0.056(3) 0.056(3) 0.046(3) -0.007(2) 0.013(2) -0.007(2)
C6 0.063(3) 0.055(3) 0.053(3) -0.002(3) 0.015(3) 0.000(3)
C7 0.045(2) 0.053(3) 0.047(3) 0.000(2) 0.010(2) 0.000(2)
C8 0.038(2) 0.058(3) 0.048(3) -0.002(2) 0.010(2) -0.001(2)
C9 0.041(3) 0.063(3) 0.056(3) -0.006(2) 0.009(2) -0.003(3)
C10 0.053(3) 0.065(3) 0.060(3) 0.000(3) 0.006(3) 0.010(3)
C11 0.049(3) 0.081(4) 0.059(3) -0.007(3) 0.005(3) 0.010(3)
C12 0.052(3) 0.078(3) 0.053(3) -0.009(3) 0.008(2) -0.009(3)
C13 0.052(3) 0.063(3) 0.052(3) -0.006(3) 0.010(2) -0.003(3)
C14 0.061(4) 0.088(5) 0.064(4) -0.009(4) 0.010(3) -0.019(4)
C15 0.114(7) 0.071(6) 0.141(8) 0.011(5) 0.005(6) -0.018(6)
C16 0.085(5) 0.093(6) 0.055(4) -0.012(4) 0.012(4) -0.001(4)

loop_
_atom_type_symbol
_atom_type_description
_atom_type_scat_dispersion_real
_atom_type_scat_dispersion_imag
_atom_type_scat_source
C C 0.0033 0.0016 'International Tables Vol C Tables 4.2.6.8 and 6.1.1.4'
H H 0.0000 0.0000 'International Tables Vol C Tables 4.2.6.8 and 6.1.1.4'
N N 0.0061 0.0033 'International Tables Vol C Tables 4.2.6.8 and 6.1.1.4'
O O 0.0106 0.0060 'International Tables Vol C Tables 4.2.6.8 and 6.1.1.4'
Sn Sn -0.6537 1.4246 'International Tables Vol C Tables 4.2.6.8 and 6.1.1.4'
S S 0.1246 0.1234 'International Tables Vol C Tables 4.2.6.8 and 6.1.1.4'

loop_
_geom_angle_atom_site_label_1
_geom_angle_atom_site_label_2
_geom_angle_atom_site_label_3
_geom_angle
_geom_angle_publ_flag
S1 Sn1 C14 105.6(2) y
S1 Sn1 C15 106.4(3) y
S1 Sn1 C16 105.0(2) y
C14 Sn1 C15 110.3(3) yes
C14 Sn1 C16 115.6(3) yes
C15 Sn1 C16 113.1(4) yes
C7 N1 C4 120.2(5) ?
C9 O1 H1 109.5 ?
Sn1 S1 C1 99.1(2) yes
C2 C1 C6 118.7(6) ?
C2 C1 S1 121.0(5) ?
C6 C1 S1 120.4(5) ?
C3 C2 C1 120.0(6) ?
C3 C2 H2 120.0 ?
C1 C2 H2 120.0 ?
C2 C3 C4 121.7(6) ?
C2 C3 H3 119.1 ?
C4 C3 H3 119.1 ?
C5 C4 C3 118.2(6) ?
C5 C4 N1 123.3(5) ?
C3 C4 N1 118.5(5) ?
C4 C5 C6 121.0(6) ?
C4 C5 H5 119.5 ?
C6 C5 H5 119.5 ?
C5 C6 C1 120.4(6) ?
C5 C6 H6 119.8 ?
C1 C6 H6 119.8 ?
N1 C7 C8 121.9(6) ?
N1 C7 H7 119.1 ?
C8 C7 H7 119.1 ?
C13 C8 C9 118.5(6) ?
C13 C8 C7 120.1(5) ?
C9 C8 C7 121.4(5) ?
O1 C9 C10 118.2(6) ?
O1 C9 C8 121.8(5) ?
C10 C9 C8 119.9(6) ?
C11 C10 C9 120.2(6) ?
C11 C10 H10 119.9 ?
C9 C10 H10 119.9 ?
C10 C11 C12 121.0(6) ?
C10 C11 H11 119.5 ?
C12 C11 H11 119.5 ?
C11 C12 C13 119.1(6) ?
C11 C12 H12 120.5 ?
C13 C12 H12 120.5 ?
C12 C13 C8 121.4(6) ?
C12 C13 H13 119.3 ?
C8 C13 H13 119.3 ?
Sn1 C14 H14A 109.5 ?
Sn1 C14 H14B 109.5 ?
H14A C14 H14B 109.5 ?
Sn1 C14 H14C 109.5 ?
H14A C14 H14C 109.5 ?
H14B C14 H14C 109.5 ?
Sn1 C15 H15A 109.5 ?
Sn1 C15 H15B 109.5 ?
H15A C15 H15B 109.5 ?
Sn1 C15 H15C 109.5 ?
H15A C15 H15C 109.5 ?
H15B C15 H15C 109.5 ?
Sn1 C16 H16A 109.5 ?
Sn1 C16 H16B 109.5 ?
H16A C16 H16B 109.5 ?
Sn1 C16 H16C 109.5 ?
H16A C16 H16C 109.5 ?
H16B C16 H16C 109.5 ?

loop_
_geom_bond_atom_site_label_1
_geom_bond_atom_site_label_2
_geom_bond_distance
_geom_bond_publ_flag
Sn1 S1 2.425(2) yes
Sn1 C14 2.117(7) yes
Sn1 C15 2.137(9) yes
Sn1 C16 2.138(7) yes
N1 C7 1.277(8) yes
N1 C4 1.420(7) ?
O1 C9 1.342(7) ?
O1 H1 0.8200 ?
S1 C1 1.779(6) ?
C1 C2 1.388(7) ?
C1 C6 1.398(7) ?
C2 C3 1.385(7) ?
C2 H2 0.9300 ?
C3 C4 1.391(6) ?
C3 H3 0.9300 ?
C4 C5 1.376(7) ?
C5 C6 1.392(7) ?
C5 H5 0.9300 ?
C6 H6 0.9300 ?
C7 C8 1.459(8) ?
C7 H7 0.9300 ?
C8 C13 1.402(7) ?
C8 C9 1.402(7) ?
C9 C10 1.397(7) ?
C10 C11 1.380(7) ?
C10 H10 0.9300 ?
C11 C12 1.382(7) ?
C11 H11 0.9300 ?
C12 C13 1.388(7) ?
C12 H12 0.9300 ?
C13 H13 0.9300 ?
C14 H14A 0.9600 ?
C14 H14B 0.9600 ?
C14 H14C 0.9600 ?
C15 H15A 0.9600 ?
C15 H15B 0.9600 ?
C15 H15C 0.9600 ?
C16 H16A 0.9600 ?
C16 H16B 0.9600 ?
C16 H16C 0.9600 ?

loop_
_cod_related_entry_id
_cod_related_entry_database
_cod_related_entry_code
1 ChemSpider 30655342
